data_2241750
loop_
_publ_author_name
'Greenberg, Fred H.'
'Nazarenko, Alexander Y.'

_publ_section_title
;
 Two polymorphs of
 <i>trans</i>-[3-(3-nitrophenyl)oxiran-2-yl](phenyl)methanone
;
_journal_coeditor_code ZL2667
_journal_issue 7
_journal_name_full 'Acta Crystallographica Section E'
_journal_page_first 1054
_journal_page_last 1059
_journal_paper_doi 10.1107/S2056989016010239
_journal_volume 72
_journal_year 2016
_chemical_formula_iupac 'C15 H11 N O4'
_chemical_formula_moiety 'C15 H11 N O4'
_chemical_formula_sum 'C15 H11 N O4'
_chemical_formula_weight 269.25
_chemical_name_systematic
;
[3-(3-Nitrophenyl)oxiran-2-yl](phenyl)methanone
;
_space_group_crystal_system monoclinic
_space_group_IT_number 14
_space_group_name_Hall '-P 2ybc'
_space_group_name_H-M_alt 'P 1 21/c 1'
_symmetry_space_group_name_Hall '-P 2ybc'
_symmetry_space_group_name_H-M 'P 1 21/c 1'
_atom_sites_solution_hydrogens difmap
_audit_creation_method
;
Olex2 1.2
(compiled 2015.09.30 svn.r3233 for OlexSys, GUI svn.r5103)
;
_cell_angle_alpha 90
_cell_angle_beta 108.839(2)
_cell_angle_gamma 90
_cell_formula_units_Z 4
_cell_length_a 7.8463(5)
_cell_length_b 16.2514(9)
_cell_length_c 10.2032(6)
_cell_measurement_reflns_used 9972
_cell_measurement_temperature 173(2)
_cell_measurement_theta_max 30.59
_cell_measurement_theta_min 3.02
_cell_volume 1231.35(13)
_computing_cell_refinement
;
SAINT (Bruker, 2013)
;
_computing_data_collection
;
APEX2 (Bruker, 2013)
;
_computing_data_reduction
;
SAINT (Bruker, 2013)
;
_computing_molecular_graphics
;
<i>OLEX2</i> (Dolomanov <i>et al.</i>,  2009) and
<i>CrystalExplorer</i> (Spackman & Jayatilaka, 2009)
;
_computing_publication_material
;
<i>OLEX2</i> (Dolomanov <i>et al.</i>,  2009)
;
_computing_structure_refinement
;
SHELXL2014 (Sheldrick, 2015b)
;
_computing_structure_solution
;
SHELXT (Sheldrick, 2015a)
;
_diffrn_ambient_temperature 173.15
_diffrn_measured_fraction_theta_full 0.999
_diffrn_measured_fraction_theta_max 0.985
_diffrn_measurement_device_type 'Bruker PHOTON-100 CMOS'
_diffrn_measurement_method '\f and \w scans'
_diffrn_radiation_type MoK\a
_diffrn_radiation_wavelength 0.71073
_diffrn_reflns_av_R_equivalents 0.0311
_diffrn_reflns_limit_h_max 12
_diffrn_reflns_limit_h_min -11
_diffrn_reflns_limit_k_max 25
_diffrn_reflns_limit_k_min -26
_diffrn_reflns_limit_l_max 14
_diffrn_reflns_limit_l_min -16
_diffrn_reflns_number 60976
_diffrn_reflns_theta_full 26.000
_diffrn_reflns_theta_max 35.627
_diffrn_reflns_theta_min 3.016
_diffrn_standards_number 0
_exptl_absorpt_coefficient_mu 0.107
_exptl_absorpt_correction_T_max 0.9688
_exptl_absorpt_correction_T_min 0.9422
_exptl_absorpt_correction_type multi-scan
_exptl_absorpt_process_details
;
(SADABS; Bruker, 2014)
;
_exptl_crystal_colour colourless
_exptl_crystal_density_diffrn 1.452
_exptl_crystal_description block
_exptl_crystal_F_000 560
_exptl_crystal_size_max 0.5
_exptl_crystal_size_mid 0.45
_exptl_crystal_size_min 0.4
_refine_diff_density_max 0.491
_refine_diff_density_min -0.228
_refine_ls_extinction_method none
_refine_ls_goodness_of_fit_ref 1.063
_refine_ls_hydrogen_treatment refall
_refine_ls_matrix_type full
_refine_ls_number_parameters 225
_refine_ls_number_reflns 5593
_refine_ls_number_restraints 0
_refine_ls_restrained_S_all 1.063
_refine_ls_R_factor_all 0.0558
_refine_ls_R_factor_gt 0.0439
_refine_ls_shift/su_max 0.001
_refine_ls_shift/su_mean 0.000
_refine_ls_structure_factor_coef Fsqd
_refine_ls_weighting_details 'w=1/[\s^2^(Fo^2^)+(0.0672P)^2^+0.2110P] where P=(Fo^2^+2Fc^2^)/3'
_refine_ls_weighting_scheme calc
_refine_ls_wR_factor_gt 0.1163
_refine_ls_wR_factor_ref 0.1245
_reflns_number_gt 4604
_reflns_number_total 5593
_reflns_threshold_expression 'I > 2\s(I)'
_cod_data_source_file zl2667sup1.cif
_cod_data_source_block 1
_cod_database_code 2241750
_shelx_space_group_comment
;
The symmetry employed for this shelxl refinement is uniquely defined
by the following loop, which should always be used as a source of
symmetry information in preference to the above space-group names.
They are only intended as comments.
;
_shelx_estimated_absorpt_t_min 0.949
_shelx_estimated_absorpt_t_max 0.959

loop_
_space_group_symop_operation_xyz
'x, y, z'
'-x, y+1/2, -z+1/2'
'-x, -y, -z'
'x, -y-1/2, z-1/2'

loop_
_atom_site_type_symbol
_atom_site_label
_atom_site_fract_x
_atom_site_fract_y
_atom_site_fract_z
_atom_site_U_iso_or_equiv
_atom_site_adp_type
_atom_site_calc_flag
_atom_site_occupancy
O O1 0.25037(8) 0.71203(4) 0.99764(7) 0.02695(13) Uani d 1
O O2 0.10970(8) 0.58236(5) 0.82016(7) 0.03095(15) Uani d 1
O O3 0.36177(10) 0.64512(4) 0.29974(8) 0.03355(15) Uani d 1
O O4 0.32859(13) 0.52785(6) 0.19647(8) 0.0453(2) Uani d 1
N N1 0.32668(10) 0.57168(5) 0.29372(7) 0.02557(14) Uani d 1
C C1 0.21037(11) 0.46686(5) 0.63244(8) 0.02330(14) Uani d 1
H H1 0.1830(17) 0.4424(8) 0.7101(13) 0.031(3) Uiso d 1
C C2 0.22642(12) 0.41642(5) 0.52697(9) 0.02570(15) Uani d 1
H H2 0.2120(17) 0.3571(8) 0.5326(14) 0.033(3) Uiso d 1
C C3 0.26219(11) 0.44992(5) 0.41329(8) 0.02357(14) Uani d 1
H H3 0.2706(18) 0.4158(8) 0.3413(14) 0.032(3) Uiso d 1
C C4 0.28236(9) 0.53439(5) 0.40956(7) 0.01988(13) Uani d 1
C C5 0.26492(10) 0.58642(5) 0.51200(7) 0.01960(13) Uani d 1
H H5 0.2789(16) 0.6449(8) 0.5052(13) 0.027(3) Uiso d 1
C C6 0.22844(9) 0.55193(5) 0.62477(7) 0.01941(13) Uani d 1
C C7 0.21159(10) 0.60861(5) 0.73395(8) 0.02193(14) Uani d 1
H H7 0.1953(17) 0.6670(8) 0.7099(14) 0.032(3) Uiso d 1
C C8 0.29883(10) 0.59190(5) 0.88324(8) 0.02108(13) Uani d 1
H H8 0.3656(16) 0.5410(8) 0.9094(13) 0.029(3) Uiso d 1
C C9 0.35983(10) 0.66437(4) 0.97908(7) 0.01953(13) Uani d 1
C C10 0.55753(10) 0.67524(4) 1.04317(7) 0.01900(12) Uani d 1
C C11 0.62448(11) 0.72792(5) 1.15652(8) 0.02299(14) Uani d 1
H H11 0.5381(18) 0.7560(9) 1.1946(14) 0.033(3) Uiso d 1
C C12 0.80912(12) 0.73856(5) 1.21587(10) 0.02919(17) Uani d 1
H H12 0.856(2) 0.7750(10) 1.2949(15) 0.043(4) Uiso d 1
C C13 0.92704(12) 0.69765(6) 1.16210(12) 0.0331(2) Uani d 1
H H13 1.053(2) 0.7034(10) 1.2027(17) 0.048(4) Uiso d 1
C C14 0.86192(12) 0.64582(6) 1.04894(12) 0.03278(19) Uani d 1
H H14 0.948(2) 0.6188(10) 1.0128(17) 0.052(4) Uiso d 1
C C15 0.67737(11) 0.63440(5) 0.98993(9) 0.02569(15) Uani d 1
H H15 0.6281(19) 0.5978(9) 0.9086(15) 0.039(3) Uiso d 1

loop_
_atom_site_aniso_label
_atom_site_aniso_U_11
_atom_site_aniso_U_22
_atom_site_aniso_U_33
_atom_site_aniso_U_12
_atom_site_aniso_U_13
_atom_site_aniso_U_23
O1 0.0250(3) 0.0243(3) 0.0327(3) 0.0034(2) 0.0109(2) -0.0014(2)
O2 0.0229(3) 0.0469(4) 0.0248(3) -0.0096(2) 0.0101(2) -0.0091(3)
O3 0.0413(4) 0.0311(3) 0.0333(3) -0.0001(3) 0.0191(3) 0.0067(3)
O4 0.0700(6) 0.0447(4) 0.0303(4) 0.0012(4) 0.0286(4) -0.0066(3)
N1 0.0262(3) 0.0311(3) 0.0211(3) 0.0044(2) 0.0100(2) 0.0018(2)
C1 0.0259(3) 0.0218(3) 0.0206(3) -0.0013(2) 0.0052(3) 0.0019(2)
C2 0.0295(4) 0.0191(3) 0.0257(4) -0.0018(3) 0.0051(3) -0.0010(3)
C3 0.0246(3) 0.0219(3) 0.0221(3) 0.0010(2) 0.0046(3) -0.0040(3)
C4 0.0188(3) 0.0226(3) 0.0175(3) 0.0021(2) 0.0049(2) 0.0002(2)
C5 0.0207(3) 0.0189(3) 0.0184(3) 0.0015(2) 0.0053(2) 0.0004(2)
C6 0.0191(3) 0.0211(3) 0.0165(3) 0.0017(2) 0.0036(2) 0.0002(2)
C7 0.0234(3) 0.0241(3) 0.0180(3) 0.0040(2) 0.0062(2) 0.0001(2)
C8 0.0231(3) 0.0205(3) 0.0182(3) -0.0017(2) 0.0048(2) -0.0002(2)
C9 0.0221(3) 0.0191(3) 0.0178(3) -0.0001(2) 0.0070(2) 0.0009(2)
C10 0.0213(3) 0.0186(3) 0.0183(3) -0.0012(2) 0.0080(2) -0.0003(2)
C11 0.0269(3) 0.0198(3) 0.0222(3) -0.0030(2) 0.0079(3) -0.0021(2)
C12 0.0297(4) 0.0233(3) 0.0294(4) -0.0077(3) 0.0024(3) 0.0009(3)
C13 0.0221(3) 0.0280(4) 0.0459(5) -0.0042(3) 0.0063(3) 0.0093(4)
C14 0.0257(4) 0.0331(4) 0.0447(5) 0.0023(3) 0.0186(4) 0.0049(4)
C15 0.0270(3) 0.0270(4) 0.0267(4) 0.0007(3) 0.0138(3) -0.0023(3)

loop_
_atom_type_symbol
_atom_type_description
_atom_type_scat_dispersion_real
_atom_type_scat_dispersion_imag
_atom_type_scat_source
C C 0.0033 0.0016 'International Tables Vol C Tables 4.2.6.8 and 6.1.1.4'
H H 0.0000 0.0000 'International Tables Vol C Tables 4.2.6.8 and 6.1.1.4'
N N 0.0061 0.0033 'International Tables Vol C Tables 4.2.6.8 and 6.1.1.4'
O O 0.0106 0.0060 'International Tables Vol C Tables 4.2.6.8 and 6.1.1.4'

loop_
_geom_angle_atom_site_label_1
_geom_angle_atom_site_label_2
_geom_angle_atom_site_label_3
_geom_angle
C8 O2 C7 62.46(5)
O3 N1 O4 123.16(8)
O3 N1 C4 118.12(7)
O4 N1 C4 118.72(8)
C2 C1 H1 119.3(8)
C2 C1 C6 120.32(7)
C6 C1 H1 120.3(8)
C1 C2 H2 119.8(8)
C3 C2 C1 120.55(7)
C3 C2 H2 119.7(8)
C2 C3 H3 120.4(8)
C4 C3 C2 117.86(7)
C4 C3 H3 121.7(8)
C3 C4 N1 119.41(7)
C3 C4 C5 123.01(7)
C5 C4 N1 117.58(7)
C4 C5 H5 120.5(8)
C4 C5 C6 118.39(7)
C6 C5 H5 121.1(7)
C1 C6 C7 122.54(7)
C5 C6 C1 119.86(7)
C5 C6 C7 117.60(7)
O2 C7 C6 118.63(7)
O2 C7 H7 112.9(8)
O2 C7 C8 58.48(5)
C6 C7 H7 116.7(8)
C8 C7 C6 122.36(7)
C8 C7 H7 114.6(8)
O2 C8 C7 59.07(5)
O2 C8 H8 115.1(7)
O2 C8 C9 116.43(6)
C7 C8 H8 118.0(7)
C7 C8 C9 117.97(7)
C9 C8 H8 117.3(7)
O1 C9 C8 120.45(7)
O1 C9 C10 123.02(7)
C10 C9 C8 116.50(6)
C11 C10 C9 119.79(7)
C15 C10 C9 120.69(7)
C15 C10 C11 119.52(7)
C10 C11 H11 118.9(8)
C12 C11 C10 119.83(8)
C12 C11 H11 121.3(8)
C11 C12 H12 120.1(9)
C13 C12 C11 120.17(8)
C13 C12 H12 119.8(9)
C12 C13 H13 121.1(10)
C14 C13 C12 120.44(8)
C14 C13 H13 118.5(10)
C13 C14 H14 118.5(10)
C13 C14 C15 119.62(8)
C15 C14 H14 121.9(10)
C10 C15 H15 118.7(8)
C14 C15 C10 120.42(8)
C14 C15 H15 120.8(8)

loop_
_geom_bond_atom_site_label_1
_geom_bond_atom_site_label_2
_geom_bond_distance
O1 C9 1.2159(9)
O2 C7 1.4314(10)
O2 C8 1.4225(10)
O3 N1 1.2220(10)
O4 N1 1.2254(10)
N1 C4 1.4664(10)
C1 H1 0.970(13)
C1 C2 1.3905(12)
C1 C6 1.3945(11)
C2 H2 0.974(14)
C2 C3 1.3895(12)
C3 H3 0.939(13)
C3 C4 1.3838(11)
C4 C5 1.3851(10)
C5 H5 0.962(13)
C5 C6 1.3902(10)
C6 C7 1.4838(10)
C7 H7 0.978(14)
C7 C8 1.4796(11)
C8 H8 0.970(13)
C8 C9 1.5067(11)
C9 C10 1.4867(10)
C10 C11 1.3978(10)
C10 C15 1.3964(10)
C11 H11 0.994(13)
C11 C12 1.3888(12)
C12 H12 0.972(15)
C12 C13 1.3882(15)
C13 H13 0.946(16)
C13 C14 1.3866(16)
C14 H14 0.969(16)
C14 C15 1.3895(13)
C15 H15 0.992(14)

loop_
_geom_hbond_atom_site_label_D
_geom_hbond_atom_site_label_H
_geom_hbond_atom_site_label_A
_geom_hbond_site_symmetry_A
_geom_hbond_distance_DH
_geom_hbond_distance_HA
_geom_hbond_distance_DA
_geom_hbond_angle_DHA
C5 H5 O1 4_575 0.962(13) 2.335(13) 3.2791(11) 167.0(11)
C13 H13 O3 1_656 0.945(17) 2.490(17) 3.3530(13) 152.0(13)
C15 H15 O4 3_666 0.992(14) 2.381(15) 3.2426(13) 144.8(12)

loop_
_geom_torsion_atom_site_label_1
_geom_torsion_atom_site_label_2
_geom_torsion_atom_site_label_3
_geom_torsion_atom_site_label_4
_geom_torsion
O1 C9 C10 C11 17.50(11)
O1 C9 C10 C15 -161.44(8)
O2 C7 C8 C9 -105.63(8)
O2 C8 C9 O1 -1.28(11)
O2 C8 C9 C10 -178.97(6)
O3 N1 C4 C3 -172.68(7)
O3 N1 C4 C5 6.50(11)
O4 N1 C4 C3 6.60(11)
O4 N1 C4 C5 -174.22(8)
N1 C4 C5 C6 -178.05(6)
C1 C2 C3 C4 0.47(12)
C1 C6 C7 O2 -24.23(11)
C1 C6 C7 C8 44.72(11)
C2 C1 C6 C5 -0.81(11)
C2 C1 C6 C7 179.66(7)
C2 C3 C4 N1 177.80(7)
C2 C3 C4 C5 -1.33(11)
C3 C4 C5 C6 1.10(11)
C4 C5 C6 C1 0.00(10)
C4 C5 C6 C7 179.55(6)
C5 C6 C7 O2 156.24(7)
C5 C6 C7 C8 -134.82(8)
C6 C1 C2 C3 0.57(12)
C6 C7 C8 O2 -106.07(8)
C6 C7 C8 C9 148.30(7)
C7 O2 C8 C9 108.23(7)
C7 C8 C9 O1 66.02(10)
C7 C8 C9 C10 -111.67(8)
C8 O2 C7 C6 112.36(7)
C8 C9 C10 C11 -164.87(7)
C8 C9 C10 C15 16.19(10)
C9 C10 C11 C12 -179.56(7)
C9 C10 C15 C14 178.98(8)
C10 C11 C12 C13 0.61(13)
C11 C10 C15 C14 0.05(12)
C11 C12 C13 C14 -0.05(14)
C12 C13 C14 C15 -0.52(14)
C13 C14 C15 C10 0.52(14)
C15 C10 C11 C12 -0.61(12)

_cod_database_fobs_code 2241750
